data_4308771
loop_
_publ_author_name
'Maria B. Ezhova'
'Brian O. Patrick'
'Kapila N. Sereviratne'
'Brian R. James'
'Francis J. Waller'
'Michael E. Ford'

_publ_section_title
;
Interactions of Rh(III)-Dihydrido-Bis(phosphine) Complexes with
Semicarbazones
;
_journal_name_full 'Inorganic Chemistry'
_journal_page_first 1482
_journal_page_last 1491
_journal_paper_doi 10.1021/ic0489185
_journal_volume 44
_journal_year 2005
_chemical_formula_moiety 'C10 H13 N3 O '
_chemical_formula_sum 'C10 H13 N3 O'
_chemical_formula_weight 191.23
_space_group_IT_number 56
_symmetry_cell_setting orthorhombic
_symmetry_Int_Tables_number 56
_symmetry_space_group_name_Hall '-P 2ab 2ac'
_symmetry_space_group_name_H-M 'P c c n'
_audit_creation_date 2004-08-04
_audit_creation_method 'by teXsan v1.8'
_cell_angle_alpha 90.000(2)
_cell_angle_beta 90.000(2)
_cell_angle_gamma 90.000(2)
_cell_formula_units_Z 8
_cell_length_a 17.885(2)
_cell_length_b 15.005(3)
_cell_length_c 7.4444(8)
_cell_measurement_reflns_used 9066
_cell_measurement_temperature 198.2
_cell_measurement_theta_max 30.03
_cell_measurement_theta_min 2.28
_cell_volume 1997.8(5)
_computing_cell_refinement 'd*TREK (MSC, 1996-1998)'
_computing_data_collection 'd*TREK (MSC, 1996-1998)'
_computing_data_reduction 'd*TREK (MSC, 1996-1998)'
_computing_publication_material 'teXsan (MSC, 1992-1997)'
_computing_structure_refinement 'teXsan (MSC, 1992-1997)'
_computing_structure_solution
;
SIR97 (Altomare, et. al. 1998)
;
_diffrn_ambient_temperature 198.2
_diffrn_detector_area_resol_mean 11.76
_diffrn_measured_fraction_theta_full 30.03
_diffrn_measured_fraction_theta_max 0.840
_diffrn_measurement_device_type 'Rigaku/ADSC CCD'
_diffrn_measurement_method 'area detector'
_diffrn_orient_matrix_UB_11 0.00000
_diffrn_orient_matrix_UB_12 0.00000
_diffrn_orient_matrix_UB_13 0.00000
_diffrn_orient_matrix_UB_21 0.00000
_diffrn_orient_matrix_UB_22 0.00000
_diffrn_orient_matrix_UB_23 0.00000
_diffrn_orient_matrix_UB_31 0.00000
_diffrn_orient_matrix_UB_32 0.00000
_diffrn_orient_matrix_UB_33 0.00000
_diffrn_radiation_detector CCD
_diffrn_radiation_monochromator graphite
_diffrn_radiation_source 'X-ray tube'
_diffrn_radiation_type 'Mo K\a'
_diffrn_radiation_wavelength 0.7107
_diffrn_reflns_av_R_equivalents 0.05027
_diffrn_reflns_av_sigmaI/netI 0.110
_diffrn_reflns_limit_h_max 20
_diffrn_reflns_limit_h_min -20
_diffrn_reflns_limit_k_max 17
_diffrn_reflns_limit_k_min -18
_diffrn_reflns_limit_l_max 7
_diffrn_reflns_limit_l_min -9
_diffrn_reflns_number 18044
_diffrn_reflns_reduction_process 'Lp corrections applied'
_diffrn_reflns_theta_full 0.840
_diffrn_reflns_theta_max 30.03
_diffrn_reflns_theta_min 2.28
_diffrn_standards_decay_% 0.00
_diffrn_standards_interval_count 0
_diffrn_standards_number 0
_exptl_absorpt_coefficient_mu 0.086
_exptl_absorpt_correction_T_max 1.000
_exptl_absorpt_correction_T_min 0.7416
_exptl_absorpt_correction_type multi-scan
_exptl_crystal_colour clear
_exptl_crystal_density_diffrn 1.271
_exptl_crystal_density_meas ?
_exptl_crystal_description prism
_exptl_crystal_F_000 816.00
_exptl_crystal_size_max 0.50
_exptl_crystal_size_mid 0.20
_exptl_crystal_size_min 0.10
_refine_diff_density_max 0.31
_refine_diff_density_min -0.29
_refine_ls_extinction_method none
_refine_ls_goodness_of_fit_all 1.045
_refine_ls_goodness_of_fit_ref 1.045
_refine_ls_hydrogen_treatment constr
_refine_ls_matrix_type full
_refine_ls_number_constraints 0
_refine_ls_number_parameters 139
_refine_ls_number_reflns 2460
_refine_ls_number_restraints 0
_refine_ls_R_factor_all 0.0651
_refine_ls_R_factor_gt 0.034
_refine_ls_shift/su_max 0.0030
_refine_ls_shift/su_mean 0.0007
_refine_ls_structure_factor_coef Fsqd
_refine_ls_weighting_details 'w = 1/[\s^2^(Fo^2^)]'
_refine_ls_weighting_scheme sigma
_refine_ls_wR_factor_all 0.0912
_refine_ls_wR_factor_ref 0.0912
_reflns_number_gt 1587
_reflns_number_total 2460
_reflns_threshold_expression I>3.00\s(I)
_cod_data_source_file ic0489185si20040806_022831.cif
_cod_data_source_block bj335/MBE-518
_cod_depositor_comments
;
The following automatic conversions were performed:
data name '_geom_bond_atom_site_label_D' replaced with
'_geom_hbond_atom_site_label_D' as specified in the replacement file
'/home/antanas/src/cod-tools/trunk/data/replacement-values/replacement_tags.lst'.

data
name '_geom_bond_atom_site_label_H' replaced with
'_geom_hbond_atom_site_label_H' as specified in the replacement file
'/home/antanas/src/cod-tools/trunk/data/replacement-values/replacement_tags.lst'.

data
name '_geom_contact_atom_site_label_a' replaced with
'_geom_hbond_atom_site_label_A' as specified in the replacement file
'/home/antanas/src/cod-tools/trunk/data/replacement-values/replacement_tags.lst'.

data
name '_geom_bond_distance_DH' replaced with '_geom_hbond_distance_DH'
as specified in the replacement file
'/home/antanas/src/cod-tools/trunk/data/replacement-values/replacement_tags.lst'.

data
name '_geom_contact_distance_HA' replaced with
'_geom_hbond_distance_HA' as specified in the replacement file
'/home/antanas/src/cod-tools/trunk/data/replacement-values/replacement_tags.lst'.

data
name '_geom_contact_distance_DA' replaced with
'_geom_hbond_distance_DA' as specified in the replacement file
'/home/antanas/src/cod-tools/trunk/data/replacement-values/replacement_tags.lst'.

data
name '_geom_angle_DHA' replaced with '_geom_hbond_angle_DHA' as
specified in the replacement file
'/home/antanas/src/cod-tools/trunk/data/replacement-values/replacement_tags.lst'.

data
name '_geom_contact_site_symmetry_A' replaced with
'_geom_hbond_site_symmetry_A' as specified in the replacement file
'/home/antanas/src/cod-tools/trunk/data/replacement-values/replacement_tags.lst'.

Automatic conversion script
Id: cif_correct_tags 5005 2017-03-03 11:38:54Z antanas 
;
_cod_original_cell_volume 1998(1)
_cod_original_sg_symbol_H-M 'P c c n '
_cod_original_formula_sum 'C10 H13 N3 O '
_cod_database_code 4308771

loop_
_symmetry_equiv_pos_as_xyz
'   +x,   +y,   +z'
'1/2-x,1/2-y,   +z'
'1/2+x,   -y,1/2-z'
'   -x,1/2+y,1/2-z'
'   -x,   -y,   -z'
'1/2+x,1/2+y,   -z'
'1/2-x,   +y,1/2+z'
'   +x,1/2-y,1/2+z'

loop_
_atom_site_label
_atom_site_fract_x
_atom_site_fract_y
_atom_site_fract_z
_atom_site_U_iso_or_equiv
_atom_site_occupancy
_atom_site_refinement_flags
_atom_site_adp_type
_atom_site_calc_flag
_atom_site_calc_attached_atom
O(1) 0.26166(4) 0.14183(6) -0.1508(1) 0.0292(2) 1.000 . Uani d ?
N(1) 0.07344(5) 0.14719(6) -0.0281(1) 0.0224(2) 1.000 . Uani d ?
N(2) 0.14983(5) 0.14522(7) -0.0085(1) 0.0243(3) 1.000 . Uani d ?
N(3) 0.15596(6) 0.15244(8) -0.3166(1) 0.0319(3) 1.000 . Uani d ?
C(1) -0.04980(6) 0.13535(8) 0.0776(1) 0.0223(3) 1.000 . Uani d ?
C(2) -0.08001(7) 0.18964(8) -0.0565(2) 0.0287(3) 1.000 . Uani d ?
C(3) -0.15621(7) 0.19050(9) -0.0884(2) 0.0356(4) 1.000 . Uani d ?
C(4) -0.20361(7) 0.13712(9) 0.0111(2) 0.0360(4) 1.000 . Uani d ?
C(5) -0.17453(7) 0.08208(9) 0.1427(2) 0.0329(3) 1.000 . Uani d ?
C(6) -0.09838(7) 0.08180(8) 0.1769(1) 0.0276(3) 1.000 . Uani d ?
C(7) 0.03187(6) 0.13276(7) 0.1103(1) 0.0207(3) 1.000 . Uani d ?
C(8) 0.06131(6) 0.11106(8) 0.2955(1) 0.0242(3) 1.000 . Uani d ?
C(9) 0.08785(8) 0.01458(9) 0.3109(2) 0.0365(4) 1.000 . Uani d ?
C(10) 0.19295(6) 0.14692(8) -0.1610(1) 0.0219(3) 1.000 . Uani d ?
H(1) -0.0464 0.2279 -0.1278 0.033 1.000 . Uiso c ?
H(2) -0.1774 0.2291 -0.1837 0.041 1.000 . Uiso c ?
H(3) -0.2590 0.1382 -0.0100 0.041 1.000 . Uiso c ?
H(4) -0.2079 0.0433 0.2123 0.037 1.000 . Uiso c ?
H(5) -0.0783 0.0430 0.2723 0.032 1.000 . Uiso c ?
H(6) 0.1030 0.1511 0.3229 0.027 1.000 . Uiso c ?
H(7) 0.0210 0.1212 0.3837 0.027 1.000 . Uiso c ?
H(8) 0.0462 -0.0264 0.2835 0.043 1.000 . Uiso c ?
H(9) 0.1284 0.0036 0.2244 0.043 1.000 . Uiso c ?
H(10) 0.1060 0.0023 0.4325 0.043 1.000 . Uiso c ?
H(11) 0.1734(8) 0.1401(9) 0.094(2) 0.033(4) 1.000 . Uiso d ?
H(12) 0.1061(8) 0.155(1) -0.311(2) 0.036(4) 1.000 . Uiso d ?
H(13) 0.1805(9) 0.154(1) -0.415(2) 0.045(4) 1.000 . Uiso d ?

loop_
_atom_site_aniso_label
_atom_site_aniso_U_11
_atom_site_aniso_U_22
_atom_site_aniso_U_33
_atom_site_aniso_U_12
_atom_site_aniso_U_13
_atom_site_aniso_U_23
O(1) 0.0184(5) 0.0484(6) 0.0209(4) 0.0002(4) 0.0010(3) 0.0015(3)
N(1) 0.0182(5) 0.0288(5) 0.0203(4) -0.0001(4) -0.0005(3) 0.0011(4)
N(2) 0.0180(5) 0.0388(6) 0.0160(4) -0.0005(4) -0.0004(3) 0.0010(4)
N(3) 0.0210(5) 0.0578(8) 0.0170(5) -0.0002(5) 0.0005(3) 0.0027(4)
C(1) 0.0213(6) 0.0245(6) 0.0209(5) 0.0017(4) 0.0011(4) -0.0029(4)
C(2) 0.0274(6) 0.0282(7) 0.0305(6) 0.0024(5) -0.0006(4) 0.0027(5)
C(3) 0.0310(7) 0.0380(8) 0.0378(6) 0.0089(6) -0.0078(5) 0.0013(5)
C(4) 0.0206(7) 0.0420(8) 0.0453(7) 0.0045(6) -0.0034(5) -0.0115(6)
C(5) 0.0245(7) 0.0360(8) 0.0382(6) -0.0039(5) 0.0065(5) -0.0065(5)
C(6) 0.0254(6) 0.0313(7) 0.0259(5) 0.0006(5) 0.0034(4) 0.0018(5)
C(7) 0.0216(6) 0.0224(6) 0.0181(5) 0.0009(4) -0.0001(4) -0.0005(4)
C(8) 0.0210(6) 0.0340(7) 0.0176(5) 0.0005(5) 0.0003(4) 0.0000(4)
C(9) 0.0437(8) 0.0380(8) 0.0279(6) 0.0061(6) -0.0008(5) 0.0067(5)
C(10) 0.0216(6) 0.0257(6) 0.0186(5) -0.0013(5) 0.0011(4) 0.0006(4)

loop_
_atom_type_symbol
_atom_type_oxidation_number
_atom_type_number_in_cell
_atom_type_scat_dispersion_real
_atom_type_scat_dispersion_imag
_atom_type_scat_source
C 0 80 0.002 0.002
;International Tables for Crystallography
(1992, Vol. C, Tables 4.2.6.8 and 6.1.1.1)
;
H 0 104 0.000 0.000
;International Tables for Crystallography
(1992, Vol. C, Table 6.1.1.2)
;
N 0 24 0.004 0.003
;International Tables for Crystallography
(1992, Vol. C, Tables 4.2.6.8 and 6.1.1.1)
;
O 0 8 0.008 0.006
;International Tables for Crystallography
(1992, Vol. C, Tables 4.2.6.8 and 6.1.1.1)
;

loop_
_geom_angle_atom_site_label_1
_geom_angle_atom_site_label_2
_geom_angle_atom_site_label_3
_geom_angle
_geom_angle_site_symmetry_1
_geom_angle_site_symmetry_2
_geom_angle_site_symmetry_3
_geom_angle_publ_flag
N(2) N(1) C(7) 119.03(9) . . . yes
N(1) N(2) C(10) 118.08(9) . . . yes
N(1) N(2) H(11) 125.0(9) . . . no
C(10) N(2) H(11) 116.8(9) . . . no
C(10) N(3) H(12) 117.1(9) . . . no
C(10) N(3) H(13) 119(1) . . . no
H(12) N(3) H(13) 124(1) . . . no
C(2) C(1) C(6) 118.3(1) . . . yes
C(2) C(1) C(7) 120.9(1) . . . yes
C(6) C(1) C(7) 120.8(1) . . . yes
C(1) C(2) C(3) 120.6(1) . . . yes
C(1) C(2) H(1) 119.3 . . . no
C(3) C(2) H(1) 120.2 . . . no
C(2) C(3) C(4) 120.5(1) . . . yes
C(2) C(3) H(2) 120.3 . . . no
C(4) C(3) H(2) 119.2 . . . no
C(3) C(4) C(5) 119.7(1) . . . yes
C(3) C(4) H(3) 120.9 . . . no
C(5) C(4) H(3) 119.5 . . . no
C(4) C(5) C(6) 120.1(1) . . . yes
C(4) C(5) H(4) 120.0 . . . no
C(6) C(5) H(4) 119.9 . . . no
C(1) C(6) C(5) 120.9(1) . . . yes
C(1) C(6) H(5) 119.6 . . . no
C(5) C(6) H(5) 119.5 . . . no
N(1) C(7) C(1) 115.64(9) . . . yes
N(1) C(7) C(8) 124.4(1) . . . yes
C(1) C(7) C(8) 119.96(9) . . . yes
C(7) C(8) C(9) 112.38(9) . . . yes
C(7) C(8) H(6) 108.9 . . . no
C(7) C(8) H(7) 108.6 . . . no
C(9) C(8) H(6) 109.2 . . . no
C(9) C(8) H(7) 108.9 . . . no
H(6) C(8) H(7) 108.9 . . . no
C(8) C(9) H(8) 109.9 . . . no
C(8) C(9) H(9) 109.9 . . . no
C(8) C(9) H(10) 110.5 . . . no
H(8) C(9) H(9) 108.5 . . . no
H(8) C(9) H(10) 108.9 . . . no
H(9) C(9) H(10) 109.2 . . . no
O(1) C(10) N(2) 120.53(9) . . . yes
O(1) C(10) N(3) 123.4(1) . . . yes
N(2) C(10) N(3) 116.1(1) . . . yes

loop_
_geom_bond_atom_site_label_1
_geom_bond_atom_site_label_2
_geom_bond_distance
_geom_bond_site_symmetry_1
_geom_bond_site_symmetry_2
_geom_bond_publ_flag
O(1) C(10) 1.234(1) . . yes
N(1) N(2) 1.374(1) . . yes
N(1) C(7) 1.289(1) . . yes
N(2) C(10) 1.372(1) . . yes
N(2) H(11) 0.88(1) . . no
N(3) C(10) 1.337(1) . . yes
N(3) H(12) 0.89(1) . . no
N(3) H(13) 0.85(2) . . no
C(1) C(2) 1.397(2) . . yes
C(1) C(6) 1.395(2) . . yes
C(1) C(7) 1.481(2) . . yes
C(2) C(3) 1.383(2) . . yes
C(2) H(1) 0.99 . . no
C(3) C(4) 1.382(2) . . yes
C(3) H(2) 0.99 . . no
C(4) C(5) 1.383(2) . . yes
C(4) H(3) 1.00 . . no
C(5) C(6) 1.385(2) . . yes
C(5) H(4) 0.98 . . no
C(6) H(5) 0.99 . . no
C(7) C(8) 1.511(1) . . yes
C(8) C(9) 1.528(2) . . yes
C(8) H(6) 0.98 . . no
C(8) H(7) 0.99 . . no
C(9) H(8) 0.99 . . no
C(9) H(9) 0.98 . . no
C(9) H(10) 0.98 . . no

loop_
_geom_contact_atom_site_label_1
_geom_contact_atom_site_label_2
_geom_contact_distance
_geom_contact_site_symmetry_1
_geom_contact_site_symmetry_2
_geom_contact_publ_flag
O(1) N(3) 2.896(1) . 7 no
O(1) N(2) 3.098(1) . 7_554 no
O(1) C(8) 3.225(1) . 7_554 no
O(1) O(1) 3.273(2) . 2 no
O(1) C(10) 3.273(1) . 2 no
O(1) C(9) 3.312(2) . 7_554 no
N(2) N(3) 3.357(2) . 8 no
N(2) C(5) 3.581(2) . 5 no
N(3) C(8) 3.404(1) . 1_554 no
C(4) C(5) 3.599(2) . 7_454 no
C(5) C(10) 3.455(2) . 5 no

loop_
_geom_hbond_atom_site_label_D
_geom_hbond_atom_site_label_H
_geom_hbond_atom_site_label_A
_geom_hbond_distance_DH
_geom_hbond_distance_HA
_geom_hbond_distance_DA
_geom_hbond_angle_DHA
_geom_hbond_site_symmetry_A
N(2) H(11) O(1) 0.88(1) 2.23(1) 2.264(1) 174(1) 7
N(3) H(12) N(1) 0.89(1) 2.19(1) 2.607(1) 108(1) .
N(3) H(13) O(1) 0.85 2.05 2.896(1) 173.0 7_554
N(3) H(13) N(2) 0.85 3.12 2.299(1) 133.7 7_554

loop_
_geom_torsion_atom_site_label_1
_geom_torsion_atom_site_label_2
_geom_torsion_atom_site_label_3
_geom_torsion_atom_site_label_4
_geom_torsion_site_symmetry_1
_geom_torsion_site_symmetry_2
_geom_torsion_site_symmetry_3
_geom_torsion_site_symmetry_4
_geom_torsion
_geom_torsion_publ_flag
O(1) C(10) N(2) N(1) . . . . -177.2(1) no
N(1) N(2) C(10) N(3) . . . . 1.5(2) no
N(1) C(7) C(1) C(2) . . . . -30.1(2) no
N(1) C(7) C(1) C(6) . . . . 148.2(1) no
N(1) C(7) C(8) C(9) . . . . -76.7(1) no
N(2) N(1) C(7) C(1) . . . . -179.5(1) no
N(2) N(1) C(7) C(8) . . . . -1.7(2) no
C(1) C(2) C(3) C(4) . . . . -0.5(2) no
C(1) C(6) C(5) C(4) . . . . -1.3(2) no
C(1) C(7) C(8) C(9) . . . . 101.0(1) no
C(2) C(1) C(6) C(5) . . . . 0.4(2) no
C(2) C(1) C(7) C(8) . . . . 151.9(1) no
C(2) C(3) C(4) C(5) . . . . -0.4(2) no
C(3) C(2) C(1) C(6) . . . . 0.5(2) no
C(3) C(2) C(1) C(7) . . . . 178.9(1) no
C(3) C(4) C(5) C(6) . . . . 1.3(2) no
C(5) C(6) C(1) C(7) . . . . -178.0(1) no
C(6) C(1) C(7) C(8) . . . . -29.8(2) no
C(7) N(1) N(2) C(10) . . . . 170.1(1) no

loop_
_cod_related_entry_id
_cod_related_entry_database
_cod_related_entry_code
1 ChemSpider 7837411
